data_4086241
loop_
_publ_author_name
'Canal, J.P.'
'Yap, G.P.A.'
'Pomeroy, R.K.'

_publ_section_title
;
 The Re Os4 (mue-H) (C O)n (n= 19, 18, 16) clusters
;
_journal_name_full Organometallics
_journal_page_first 3439
_journal_page_last 3447
_journal_volume 22
_journal_year 2003
_chemical_formula_sum 'C16 H O16 Os4 Re'
_chemical_name_systematic '((Re (C O)4) H (Os (C O)3)4)'
_space_group_IT_number 19
_symmetry_space_group_name_Hall 'P 2ac 2ab'
_symmetry_space_group_name_H-M 'P 21 21 21'
_cell_angle_alpha 90
_cell_angle_beta 90
_cell_angle_gamma 90
_cell_formula_units_Z 4
_cell_length_a 9.6342
_cell_length_b 11.4977
_cell_length_c 21.581
_cell_volume 2390.552
_citation_journal_id_ASTM ORGND7
_cod_data_source_file Canal_ORGND7_2003_871.cif
_cod_data_source_block C16H1O16Os4Re1
_cod_original_formula_sum 'C16 H1 O16 Os4 Re1'
_cod_database_code 4086241

loop_
_symmetry_equiv_pos_as_xyz
x,y,z
-x+1/2,-y,z+1/2
x+1/2,-y+1/2,-z
-x,y+1/2,-z+1/2

loop_
_atom_site_label
_atom_site_type_symbol
_atom_site_fract_x
_atom_site_fract_y
_atom_site_fract_z
_atom_site_occupancy
_atom_site_U_iso_or_equiv
C4 C 0.0458 0.1223 0.8291 1 0.0
C9 C 0.5811 0.9472 0.846 1 0.0
C15 C 0.1464 0.7641 0.9222 1 0.0
Os4 Os 0.1362 0.9111 0.8843 1 0.0
O1 O 0.1815 0.4035 0.8628 1 0.0
C10 C 0.4522 0.7995 0.9265 1 0.0
O7 O -0.047 0.1059 0.0488 1 0.0
O6 O 0.2937 0.8399 0.0709 1 0.0
H1 H 0.1813 0.1589 0.9299 1 0.0
C7 C 0.0571 0.0833 0.0233 1 0.0
O15 O 0.1505 0.6738 0.9444 1 0.0
C14 C 0.0294 0.8492 0.8178 1 0.0
Os2 Os 0.4204 0.9537 0.8989 1 0.0
O11 O 0.5461 0.9472 0.6906 1 0.0
C1 C 0.2057 0.3077 0.8588 1 0.0
O10 O 0.4711 0.7064 0.9426 1 0.0
C16 C -0.0348 0.9449 0.9259 1 0.0
O2 O 0.5588 0.2178 0.8674 1 0.0
O8 O 0.6027 0.0718 0.9989 1 0.0
O16 O 0.853 0.9589 0.9445 1 0.0
Os1 Os 0.228 0.0447 0.9846 1 0.0
C3 C 0.2939 0.1604 0.7636 1 0.0
C6 C 0.2677 0.9149 0.0389 1 0.0
C8 C 0.5291 0.0262 0.9638 1 0.0
O4 O -0.0675 0.1292 0.8121 1 0.0
O5 O 0.381 0.2272 0.0625 1 0.0
Os3 Os 0.3063 0.9176 0.7823 1 0.0
C12 C 0.32 0.7548 0.7766 1 0.0
O13 O 0.1117 0.9459 0.6702 1 0.0
Re1 Re 0.2475 0.1386 0.8511 1 0.0
C13 C 0.1847 0.9312 0.7116 1 0.0
C2 C 0.4475 0.1781 0.8658 1 0.0
O14 O -0.0437 0.8108 0.78 1 0.0
O3 O 0.3236 0.1907 0.7138 1 0.0
O9 O 0.6846 0.9487 0.8202 1 0.0
O12 O 0.325 0.6547 0.7752 1 0.0
C11 C 0.4565 0.9384 0.7272 1 0.0
C5 C 0.3237 0.1575 0.0343 1 0.0
